data_7061268
loop_
_publ_author_name
'Ibrahim, Mukaila A.'
'Boer\'e, Ren\'e T.'

_publ_section_title
;
 The copper sulfate hydration cycle. Crystal structures of CuSO4
 (Chalcocyanite), CuSO4&#x00B7;H2O (Poitevinite), CuSO4&#x00B7;3H2O
 (Bonattite) and CuSO4&#x00B7;5H2O (Chalcanthite) at low temperature using
 non-spherical atomic scattering factors
;
_journal_issue 12
_journal_name_full 'New Journal of Chemistry'
_journal_page_first 5479
_journal_page_last 5488
_journal_paper_doi 10.1039/D2NJ00169A
_journal_volume 46
_journal_year 2022
_chemical_formula_moiety 'Cu H2 O5 S'
_chemical_formula_sum 'Cu H2 O5 S'
_chemical_formula_weight 177.625
_space_group_crystal_system triclinic
_space_group_IT_number 2
_space_group_name_Hall '-P 1'
_space_group_name_H-M_alt 'P -1'
_symmetry_Int_Tables_number 2
_atom_sites_solution_primary dual
_audit_creation_date 2022-01-28
_audit_creation_method
;
Olex2 1.5
(compiled 2021.12.09 svn.r5202d8cf for OlexSys, GUI svn.r6439)
;
_audit_update_record
;
2022-01-28 deposited with the CCDC.	2022-02-02 downloaded from the CCDC.
;
_cell_angle_alpha 108.592(12)
_cell_angle_beta 108.382(12)
_cell_angle_gamma 91.359(10)
_cell_formula_units_Z 2
_cell_length_a 5.0281(5)
_cell_length_b 5.1502(5)
_cell_length_c 7.5607(9)
_cell_measurement_reflns_used 2958
_cell_measurement_temperature 100.01(10)
_cell_measurement_theta_max 79.9930
_cell_measurement_theta_min 9.1490
_cell_volume 174.41(4)
_computing_cell_refinement 'CrysAlisPro 1.171.41.116a (Rigaku OD, 2021)'
_computing_data_collection 'CrysAlisPro 1.171.41.116a (Rigaku OD, 2021)'
_computing_data_reduction 'CrysAlisPro 1.171.41.116a (Rigaku OD, 2021)'
_computing_molecular_graphics 'Olex2 1.5 (Dolomanov et al., 2009)'
_computing_publication_material 'Olex2 1.5 (Dolomanov et al., 2009)'
_computing_structure_refinement 'olex2.refine 1.5 (Bourhis et al., 2015)'
_computing_structure_solution 'SHELXT 2018/2 (Sheldrick, 2018)'
_diffrn_ambient_environment N~2~
_diffrn_ambient_temperature 100.01(10)
_diffrn_detector 'Hybrid Pixel Array Detector'
_diffrn_detector_area_resol_mean 5.8140
_diffrn_detector_type 'Pilatus 200K'
_diffrn_measured_fraction_theta_full 0.9857
_diffrn_measured_fraction_theta_max 0.9690
_diffrn_measurement_details
;
List of Runs (angles in degrees, time in seconds):

  # Type    Start    End  Width  t~exp~   \w     \q     \k     \f   Frames
#--------------------------------------------------------------------------
  1  \w   -102.00 -20.00   0.50    0.50    --  -38.50 -70.00 -29.11  164
  2  \w    -50.00  25.00   0.50    0.50    --  -38.50  57.00-120.00  150
  3  \w    -50.00  25.00   0.50    0.50    --  -38.50  57.00 120.00  150
  4  \w     27.00  99.00   0.50    0.50    --   47.56-125.00  30.00  144
  5  \w     36.00 111.00   0.50    0.50    --   47.56  57.00   0.00  150
  6  \w     47.00 117.00   0.50    0.50    --  111.00 -50.00  30.00  140
  7  \w     41.00 109.00   0.50    0.50    --  111.00-111.00 120.00  136
  8  \w    107.00 178.00   0.50    0.50    --  111.00  25.00  30.00  142
  9  \w     41.00 109.00   0.50    0.50    --  111.00-111.00-120.00  136
 10  \w    103.00 176.00   0.50    0.50    --  111.00  77.00 -30.00  146
 11  \w    105.00 175.00   0.50    0.50    --  111.00  50.00-120.00  140
 12  \w     41.00 107.00   0.50    0.50    --  111.00 -91.00 -90.00  132
 13  \w    103.00 176.00   0.50    0.50    --  111.00  77.00 -60.00  146
 14  \w     41.00 109.00   0.50    0.50    --  111.00-111.00 -90.00  136
 15  \w     41.00 107.00   0.50    0.50    --  111.00 -91.00 -30.00  132
 16  \w     41.00 107.00   0.50    0.50    --  111.00 -91.00 150.00  132
 17  \w    105.00 175.00   0.50    0.50    --  111.00  50.00   0.00  140
 18  \w    107.00 177.00   0.50    0.50    --  111.00  38.00  30.00  140
 19  \w    107.00 177.00   0.50    0.50    --  111.00  38.00  60.00  140
 20  \w     41.00 107.00   0.50    0.50    --  111.00 -91.00 -60.00  132
 21  \w     41.00 107.00   0.50    0.50    --  111.00 -91.00  30.00  132
 22  \w    107.00 177.00   0.50    0.50    --  111.00  38.00 -90.00  140
 23  \w     61.00 146.00   0.50    0.50    --  111.00 178.00 -90.00  170
 24  \w    107.00 178.00   0.50    0.50    --  111.00  25.00  90.00  142
 25  \w     46.00 134.00   0.50    0.50    --  111.00 -77.00-180.00  176
 26  \w     47.00 117.00   0.50    0.50    --  111.00 -50.00 -60.00  140
 27  \w     46.00 134.00   0.50    0.50    --  111.00 -77.00 -60.00  176
 28  \w     41.00 107.00   0.50    0.50    --  111.00 -91.00  90.00  132
 29  \w     45.00 115.00   0.50    0.50    --  111.00 -38.00-124.90  140
 30  \w   -102.00 -27.00   0.50    0.50    --  -38.50 -57.00-120.00  150
 31  \w   -102.00 -20.00   0.50    0.50    --  -38.50 -71.00-122.76  164
 32  \w     36.00 111.00   0.50    0.50    --   47.56  57.00 120.00  150
 33  \w     36.00 111.00   0.50    0.50    --   47.56  57.00  60.00  150
 34  \w     36.00 111.00   0.50    0.50    --   47.56  57.00-150.00  150
 35  \w     36.00 111.00   0.50    0.50    --   47.56  57.00 150.00  150
 36  \w     42.00 117.00   0.50    0.50    --   47.56  19.00-120.00  150
 37  \w    105.00 175.00   0.50    0.50    --  111.00  50.00 120.00  140
 38  \w     41.00 115.00   0.50    0.50    --  111.00 -25.00 -60.00  148
 39  \w    107.00 177.00   0.50    0.50    --  111.00  38.00 150.00  140
 40  \w    105.00 175.00   0.50    0.50    --  111.00  50.00 -60.00  140
 41  \w    107.00 177.00   0.50    0.50    --  111.00  38.00-150.00  140
 42  \w    107.00 178.00   0.50    0.50    --  111.00  25.00 120.00  142
 43  \w     99.00 174.00   0.50    0.50    --  111.00  57.00 -77.00  150
 44  \w     96.00 174.00   0.50    0.50    --  111.00  63.00 -30.00  156
 45  \w     96.00 174.00   0.50    0.50    --  111.00  63.00-150.00  156
 46  \w     96.00 174.00   0.50    0.50    --  111.00  63.00  30.00  156
 47  \w    107.00 178.00   0.50    0.50    --  111.00  25.00-180.00  142
;
_diffrn_measurement_device 'four-circle diffractometer'
_diffrn_measurement_device_type 'SuperNova, Dual, Cu at home/near, Pilatus 200K'
_diffrn_measurement_method '\w scans'
_diffrn_orient_matrix_type 'CrysAlisPro convention (1999,Acta A55,543-557)'
_diffrn_orient_matrix_UB_11 0.0717360000
_diffrn_orient_matrix_UB_12 0.1446468000
_diffrn_orient_matrix_UB_13 -0.1321430000
_diffrn_orient_matrix_UB_21 0.1502716000
_diffrn_orient_matrix_UB_22 -0.2442468000
_diffrn_orient_matrix_UB_23 -0.0812762000
_diffrn_orient_matrix_UB_31 -0.2802666000
_diffrn_orient_matrix_UB_32 -0.1446397000
_diffrn_orient_matrix_UB_33 -0.1679531000
_diffrn_radiation_monochromator mirror
_diffrn_radiation_probe x-ray
_diffrn_radiation_type 'Cu K\a'
_diffrn_radiation_wavelength 1.54184
_diffrn_reflns_av_R_equivalents 0.0399
_diffrn_reflns_av_unetI/netI 0.0243
_diffrn_reflns_Laue_measured_fraction_full 0.9857
_diffrn_reflns_Laue_measured_fraction_max 0.9690
_diffrn_reflns_limit_h_max 6
_diffrn_reflns_limit_h_min -6
_diffrn_reflns_limit_k_max 6
_diffrn_reflns_limit_k_min -6
_diffrn_reflns_limit_l_max 9
_diffrn_reflns_limit_l_min -9
_diffrn_reflns_number 3078
_diffrn_reflns_point_group_measured_fraction_full 0.9857
_diffrn_reflns_point_group_measured_fraction_max 0.9690
_diffrn_reflns_theta_full 67.6840
_diffrn_reflns_theta_max 80.33
_diffrn_reflns_theta_min 6.57
_diffrn_source 'micro-focus sealed X-ray tube'
_diffrn_source_type 'SuperNova (Cu) X-ray Source'
_exptl_absorpt_coefficient_mu 13.717
_exptl_absorpt_correction_T_max 0.822
_exptl_absorpt_correction_T_min 0.302
_exptl_absorpt_correction_type gaussian
_exptl_absorpt_process_details
;
CrysAlisPro 1.171.41.116a (Rigaku Oxford Diffraction, 2021)
Numerical absorption correction based on gaussian integration over
a multifaceted crystal model
Empirical absorption correction using spherical harmonics,
implemented in SCALE3 ABSPACK scaling algorithm.
;
_exptl_crystal_colour 'clear light blue'
_exptl_crystal_colour_lustre clear
_exptl_crystal_colour_modifier light
_exptl_crystal_colour_primary blue
_exptl_crystal_density_diffrn 3.382
_exptl_crystal_description prism
_exptl_crystal_F_000 171.290
_exptl_crystal_size_max 0.14
_exptl_crystal_size_mid 0.06
_exptl_crystal_size_min 0.027
_refine_diff_density_max 2.4945
_refine_diff_density_min -1.4795
_refine_diff_density_rms 0.4254
_refine_ls_d_res_high 0.7820
_refine_ls_d_res_low 6.7372
_refine_ls_goodness_of_fit_ref 1.0366
_refine_ls_hydrogen_treatment constr
_refine_ls_matrix_type full
_refine_ls_number_constraints 2
_refine_ls_number_parameters 73
_refine_ls_number_reflns 751
_refine_ls_number_restraints 32
_refine_ls_restrained_S_all 1.0130
_refine_ls_R_factor_all 0.0759
_refine_ls_R_factor_gt 0.0753
_refine_ls_shift/su_max 0.0001
_refine_ls_shift/su_mean 0.0000
_refine_ls_structure_factor_coef Fsqd
_refine_ls_weighting_details 'w=1/[\s^2^(Fo^2^)+(0.1207P)^2^+6.9086P] where P=(Fo^2^+2Fc^2^)/3'
_refine_ls_weighting_scheme calc
_refine_ls_wR_factor_gt 0.2174
_refine_ls_wR_factor_ref 0.2178
_reflns_Friedel_coverage 0.0
_reflns_limit_h_max 6
_reflns_limit_h_min -6
_reflns_limit_k_max 6
_reflns_limit_k_min -6
_reflns_limit_l_max 9
_reflns_limit_l_min 0
_reflns_number_gt 736
_reflns_number_total 751
_reflns_threshold_expression I>=2u(I)
_cod_data_source_file d2nj00169a2.cif
_cod_data_source_block RB21080ai2f
_cod_depositor_comments 'Adding full bibliography for 7061267--7061270.cif.'
_cod_database_code 7061268
_chemical_oxdiff_formula 'Cu H2 O5 S'
_chemical_oxdiff_usercomment 'Prism from H2SO4'
_olex2_refinement_description
;
1. Fixed Uiso
 At 1.2 times of:
  All O(H,H) groups
2. Restrained distances
 O1-H1a = O1-H1b
 0.989 with sigma of 0.02
3. Uiso/Uaniso restraints and constraints
Uanis(O1) \\sim Ueq, Uanis(O2) \\sim Ueq, Uanis(O5) \\sim Ueq, Uanis(O3) \\sim
Ueq, Uanis(O4) \\sim Ueq: with sigma of 0.05 and sigma for terminal atoms of
0.001
4. Rigid body (RIGU) restrains
 S1, Cu2, Cu1
 with sigma for 1-2 distances of 0.004 and sigma for 1-3 distances of 0.004
;
_smtbx_masks_void_probe_radius 1.2
_smtbx_masks_void_truncation_radius 1.2
_olex2_submission_special_instructions 'No special instructions were received'
_oxdiff_exptl_absorpt_empirical_details
;
Empirical correction (ABSPACK) includes:
- Absorption correction using spherical harmonics
- Frame scaling
;
_oxdiff_exptl_absorpt_empirical_full_max 1.403
_oxdiff_exptl_absorpt_empirical_full_min 0.760

loop_
_space_group_symop_id
_space_group_symop_operation_xyz
1 x,y,z
2 -x,-y,-z

loop_
_atom_site_label
_atom_site_type_symbol
_atom_site_fract_x
_atom_site_fract_y
_atom_site_fract_z
_atom_site_U_iso_or_equiv
_atom_site_adp_type
_atom_site_occupancy
_atom_site_site_symmetry_order
_atom_site_refinement_flags_posn
_atom_site_refinement_flags_adp
_atom_site_refinement_flags_occupancy
Cu1 Cu 0.5 0.5 0.5 0.0116(6) Uani 1.000000 2 S TU P
Cu2 Cu 0.0 0.0 0.0 0.0110(6) Uani 1.000000 2 S TU P
S1 S 0.3916(4) 1.0745(4) 0.7526(3) 0.0106(6) Uani 1.000000 1 . U .
O1 O 0.1374(14) 0.4397(14) 0.2702(9) 0.0129(13) Uani 1.000000 1 D U .
H1a H 0.21(3) 0.58(2) 0.23(2) 0.0155(16) Uiso 1.000000 1 DR . .
H1b H -0.045(18) 0.43(3) 0.29(2) 0.0155(16) Uiso 1.000000 1 DR . .
O2 O 0.3361(14) 0.7703(13) 0.6711(10) 0.0140(13) Uani 1.000000 1 . U .
O3 O 0.7043(13) 1.1635(13) 0.8517(10) 0.0130(13) Uani 1.000000 1 . U .
O4 O 0.2528(14) 1.1710(14) 0.9026(10) 0.0142(13) Uani 1.000000 1 . U .
O5 O 0.2937(14) 1.1969(14) 0.5993(10) 0.0140(13) Uani 1.000000 1 . U .

loop_
_atom_site_aniso_label
_atom_site_aniso_U_11
_atom_site_aniso_U_22
_atom_site_aniso_U_33
_atom_site_aniso_U_12
_atom_site_aniso_U_13
_atom_site_aniso_U_23
Cu1 0.0138(10) 0.0117(10) 0.0073(9) 0.0019(7) 0.0009(7) 0.0030(7)
Cu2 0.0137(10) 0.0113(10) 0.0062(9) 0.0024(7) 0.0006(7) 0.0035(7)
S1 0.0136(11) 0.0092(10) 0.0068(10) 0.0015(7) 0.0006(8) 0.0024(8)
O1 0.015(3) 0.015(3) 0.006(3) 0.003(2) 0.001(2) 0.003(2)
O2 0.017(3) 0.011(3) 0.014(3) 0.003(2) 0.006(3) 0.003(3)
O3 0.0133(15) 0.0129(15) 0.0128(14) 0.0017(5) 0.0043(5) 0.0045(5)
O4 0.0146(15) 0.0139(15) 0.0139(14) 0.0018(5) 0.0049(5) 0.0045(5)
O5 0.0144(15) 0.0140(15) 0.0136(14) 0.0019(5) 0.0046(5) 0.0050(5)

loop_
_atom_type_symbol
_atom_type_scat_dispersion_real
_atom_type_scat_dispersion_imag
_atom_type_scat_source
_atom_type_scat_dispersion_source
Cu -1.96878 0.60861 'NoSpherA2: Chem.Sci. 2021, DOI:10.1039/D0SC05526C' 'Henke, Gullikson and Davis, At. Data and Nucl. Data Tables, 1993, 54, 2'
H 0.00000 0.00000 'NoSpherA2: Chem.Sci. 2021, DOI:10.1039/D0SC05526C' 'Henke, Gullikson and Davis, At. Data and Nucl. Data Tables, 1993, 54, 2'
O 0.05239 0.03377 'NoSpherA2: Chem.Sci. 2021, DOI:10.1039/D0SC05526C' 'Henke, Gullikson and Davis, At. Data and Nucl. Data Tables, 1993, 54, 2'
S 0.33537 0.55136 'NoSpherA2: Chem.Sci. 2021, DOI:10.1039/D0SC05526C' 'Henke, Gullikson and Davis, At. Data and Nucl. Data Tables, 1993, 54, 2'

loop_
_exptl_crystal_face_index_h
_exptl_crystal_face_index_k
_exptl_crystal_face_index_l
_exptl_crystal_face_perp_dist
0 1 -1 0.0341
0 -1 1 0.0261
-3 0 4 0.0447
1 0 -1 0.0684
-1 0 0 0.0489
1 0 0 0.0653
0 0 -1 0.0154
0 0 1 0.0120
0 1 0 0.0262
0 -1 0 0.0264

loop_
_geom_angle_atom_site_label_1
_geom_angle_atom_site_label_2
_geom_angle_atom_site_label_3
_geom_angle
_geom_angle_site_symmetry_1
_geom_angle_site_symmetry_3
_geom_angle_publ_flag
O1 Cu1 O1 180.0 2_666 . ?
O2 Cu1 O1 89.0(3) . . ?
O2 Cu1 O1 91.0(3) . 2_666 ?
O2 Cu1 O1 91.0(3) 2_666 . ?
O2 Cu1 O1 89.0(3) 2_666 2_666 ?
O2 Cu1 O2 180.0 2_666 . ?
O5 Cu1 O1 89.1(2) 1_545 . ?
O5 Cu1 O1 89.1(2) 2_676 2_666 ?
O5 Cu1 O1 90.9(2) 2_676 . ?
O5 Cu1 O1 90.9(2) 1_545 2_666 ?
O5 Cu1 O2 82.5(3) 1_545 . ?
O5 Cu1 O2 82.5(3) 2_676 2_666 ?
O5 Cu1 O2 97.5(3) 2_676 . ?
O5 Cu1 O2 97.5(3) 1_545 2_666 ?
O5 Cu1 O5 180.0 2_676 1_545 ?
O1 Cu2 O1 180.0 2 . ?
O3 Cu2 O1 91.4(2) 2_666 . ?
O3 Cu2 O1 88.6(2) 2_666 2 ?
O3 Cu2 O1 88.6(2) 1_444 . ?
O3 Cu2 O1 91.4(2) 1_444 2 ?
O3 Cu2 O3 180.0 2_666 1_444 ?
O4 Cu2 O1 83.0(2) 1_544 . ?
O4 Cu2 O1 97.0(2) 1_544 2 ?
O4 Cu2 O1 97.0(2) 2_566 . ?
O4 Cu2 O1 83.0(2) 2_566 2 ?
O4 Cu2 O3 85.5(3) 1_544 1_444 ?
O4 Cu2 O3 85.5(3) 2_566 2_666 ?
O4 Cu2 O3 94.5(3) 1_544 2_666 ?
O4 Cu2 O3 94.5(3) 2_566 1_444 ?
O4 Cu2 O4 180.0 2_566 1_544 ?
O3 S1 O2 109.1(4) . . ?
O4 S1 O2 108.2(4) . . ?
O4 S1 O3 108.8(4) . . ?
O5 S1 O2 112.1(4) . . ?
O5 S1 O3 107.8(4) . . ?
O5 S1 O4 110.9(4) . . ?
Cu2 O1 Cu1 119.4(3) . . ?
H1a O1 Cu1 92(9) . . ?
H1a O1 Cu2 110(9) . . ?
H1b O1 Cu1 119(10) . . ?
H1b O1 Cu2 93(10) . . ?
H1b O1 H1a 125(13) . . ?
S1 O2 Cu1 130.9(4) . . ?
S1 O3 Cu2 131.6(4) . 2_666 ?
S1 O4 Cu2 136.3(4) . 1_566 ?
S1 O5 Cu1 134.7(4) . 1_565 ?

loop_
_geom_bond_atom_site_label_1
_geom_bond_atom_site_label_2
_geom_bond_distance
_geom_bond_site_symmetry_2
_geom_bond_publ_flag
Cu1 O1 2.018(6) 2_666 ?
Cu1 O1 2.018(6) . ?
Cu1 O2 1.967(6) . ?
Cu1 O2 1.967(6) 2_666 ?
Cu1 O5 2.289(6) 2_676 ?
Cu1 O5 2.289(6) 1_545 ?
Cu2 O1 2.422(7) 2 ?
Cu2 O1 2.422(7) . ?
Cu2 O3 1.946(6) 2_666 ?
Cu2 O3 1.946(6) 1_444 ?
Cu2 O4 1.971(6) 2_566 ?
Cu2 O4 1.971(6) 1_544 ?
S1 O2 1.472(7) . ?
S1 O3 1.499(7) . ?
S1 O4 1.476(7) . ?
S1 O5 1.450(7) . ?
O1 H1a 0.992(19) . ?
O1 H1b 0.992(19) . ?

loop_
_geom_hbond_atom_site_label_D
_geom_hbond_atom_site_label_H
_geom_hbond_atom_site_label_A
_geom_hbond_distance_DH
_geom_hbond_distance_HA
_geom_hbond_distance_DA
_geom_hbond_angle_DHA
_geom_hbond_site_symmetry_A
O1 H1a O3 0.992(19) 1.70(3) 2.692(9) 173(14) 2_676
O1 H1b O2 0.992(19) 1.91(9) 2.808(9) 150(14) 2_566
O1 H1b O5 0.992(19) 2.38(13) 3.088(9) 128(12) 2_576

loop_
_geom_torsion_atom_site_label_1
_geom_torsion_atom_site_label_2
_geom_torsion_atom_site_label_3
_geom_torsion_atom_site_label_4
_geom_torsion
_geom_torsion_site_symmetry_1
_geom_torsion_site_symmetry_2
_geom_torsion_site_symmetry_3
_geom_torsion_site_symmetry_4
_geom_torsion_publ_flag
Cu1 O2 S1 O3 -50.9(6) . . . . ?
Cu1 O2 S1 O3 -50.9(6) 2_666 . . . ?
Cu1 O2 S1 O4 -169.0(5) . . . . ?
Cu1 O2 S1 O4 -169.0(5) 2_666 . . . ?
Cu1 O2 S1 O5 68.4(6) . . . . ?
Cu1 O2 S1 O5 68.4(6) 2_666 . . . ?
Cu1 O5 S1 O2 -124.8(5) 1_565 . . . ?
Cu1 O5 S1 O2 -124.8(5) 2_676 . . . ?
Cu1 O5 S1 O3 -4.8(6) 1_565 . . . ?
Cu1 O5 S1 O3 -4.8(6) 2_676 . . . ?
Cu1 O5 S1 O4 114.2(6) 1_565 . . . ?
Cu1 O5 S1 O4 114.2(6) 2_676 . . . ?
Cu2 O3 S1 O2 -34.5(6) 1_666 . . . ?
Cu2 O3 S1 O2 -34.5(6) 2_666 . . . ?
Cu2 O3 S1 O4 83.2(6) 1_666 . . . ?
Cu2 O3 S1 O4 83.2(6) 2_666 . . . ?
Cu2 O3 S1 O5 -156.4(5) 1_666 . . . ?
Cu2 O3 S1 O5 -156.4(5) 2_666 . . . ?
Cu2 O4 S1 O2 -5.6(7) 1_566 . . . ?
Cu2 O4 S1 O2 -5.6(7) 2_566 . . . ?
Cu2 O4 S1 O3 -123.9(6) 2_566 . . . ?
Cu2 O4 S1 O3 -123.9(6) 1_566 . . . ?
Cu2 O4 S1 O5 117.8(6) 2_566 . . . ?
Cu2 O4 S1 O5 117.8(6) 1_566 . . . ?

loop_
_restr_distance_atom_site_label_1
_restr_distance_atom_site_label_2
_restr_distance_site_symmetry_2
_restr_distance_target
_restr_distance_target_weight_param
_restr_distance_diff
O1 H1a 1 0.9890 0.0200 -0.0029
O1 H1b 1 0.9890 0.0200 -0.0026

loop_
_restr_U_iso_atom_site_label
_restr_U_iso_weight_param
O1 0.0500
O2 0.0500
O3 0.0010
O4 0.0010
O5 0.0010

loop_
_exptl_oxdiff_crystal_face_indexfrac_h
_exptl_oxdiff_crystal_face_indexfrac_k
_exptl_oxdiff_crystal_face_indexfrac_l
_exptl_oxdiff_crystal_face_x
_exptl_oxdiff_crystal_face_y
_exptl_oxdiff_crystal_face_z
0.0002 0.9989 -0.9993 0.2765 -0.1627 0.0233
-0.0002 -0.9989 0.9993 -0.2765 0.1627 -0.0233
-2.8135 -0.0051 3.5821 -0.6759 -0.7127 0.1876
1.0013 0.0010 -1.0016 0.2043 0.2316 -0.1126
-0.6680 -0.3336 0.3344 -0.1404 -0.0461 0.1793
0.6680 0.3336 -0.3344 0.1404 0.0461 -0.1793
-0.0006 0.0001 -0.9996 0.1321 0.0811 0.1680
0.0006 -0.0001 0.9996 -0.1321 -0.0811 -0.1680
0.0008 0.9988 0.0003 0.1445 -0.2438 -0.1447
-0.0008 -0.9988 -0.0003 -0.1445 0.2438 0.1447
